data_4303162
loop_
_publ_author_name
'Yukinari Sunatsuki'
'Ryohei Kawamoto'
'Kunihiro Fujita'
'Hisashi Maruyama'
'Takayoshi Suzuki'
'Hiroyuki Ishida'
'Masaaki Kojima'
'Seiichiro Iijima'
'Naohide Matsumoto'

_publ_contact_author_address
;
  Department of Chemistry, Faculty of Science,
  Okayama University, 
  3-1-1 Tsushima-naka, 
  Okayama 700-8530, 
  Japan.
;
_publ_contact_author_email kojima@cc.okayama-u.ac.jp
_publ_contact_author_fax +81-86-251-7842
_publ_contact_author_name 'Masaaki Kojima'
_publ_contact_author_phone +81-86-251-7842
_publ_section_title
;
Structures and Spin States of Bis(tridentate)-Type Mononuclear and Triple
Helicate Dinuclear Iron(II) Complexes of Imidazole-4-carbaldehyde azine
;
_journal_name_full 'Inorganic Chemistry'
_journal_page_first 8784
_journal_page_last 8795
_journal_paper_doi 10.1021/ic900977m
_journal_volume 48
_journal_year 2009
_chemical_formula_moiety 'C16 H16 Fe N12, 2(C2 H3 N), 2(Cl O4) '
_chemical_formula_sum 'C20 H22 Cl2 Fe N14 O8'
_chemical_formula_weight 713.24
_space_group_IT_number 14
_symmetry_cell_setting monoclinic
_symmetry_Int_Tables_number 14
_symmetry_space_group_name_Hall '-P 2yn'
_symmetry_space_group_name_H-M 'P 1 21/n 1'
_cell_angle_alpha 90.0000
_cell_angle_beta 98.1490(17)
_cell_angle_gamma 90.0000
_cell_formula_units_Z 4
_cell_length_a 11.2951(6)
_cell_length_b 13.0064(5)
_cell_length_c 19.6897(7)
_cell_measurement_reflns_used 33930
_cell_measurement_temperature 103.1
_cell_measurement_theta_max 30.0
_cell_measurement_theta_min 3.0
_cell_volume 2863.4(2)
_computing_cell_refinement PROCESS-AUTO
_computing_data_collection PROCESS-AUTO
_computing_data_reduction CrystalStructure
_computing_publication_material 'CrystalStructure 3.8'
_computing_structure_refinement SHELXL
_computing_structure_solution SIR2004
_diffrn_detector_area_resol_mean 10.00
_diffrn_measured_fraction_theta_full 0.998
_diffrn_measured_fraction_theta_max 0.998
_diffrn_measurement_device_type 'Rigaku RAXIS-RAPID'
_diffrn_measurement_method \w
_diffrn_radiation_type 'Mo K\a'
_diffrn_radiation_wavelength 0.71075
_diffrn_reflns_av_R_equivalents 0.037
_diffrn_reflns_limit_h_max 14
_diffrn_reflns_limit_h_min -14
_diffrn_reflns_limit_k_max 16
_diffrn_reflns_limit_k_min -16
_diffrn_reflns_limit_l_max 25
_diffrn_reflns_limit_l_min -25
_diffrn_reflns_number 42035
_diffrn_reflns_theta_full 27.48
_diffrn_reflns_theta_max 27.48
_exptl_absorpt_coefficient_mu 0.785
_exptl_absorpt_correction_T_max 0.939
_exptl_absorpt_correction_T_min 0.928
_exptl_absorpt_correction_type numerical
_exptl_absorpt_process_details
;
    Higashi, T. (1999). Program for Absorption Correction.
    Rigaku Corporation, Tokyo, Japan.
;
_exptl_crystal_colour purple
_exptl_crystal_density_diffrn 1.654
_exptl_crystal_density_method 'not measured'
_exptl_crystal_description block
_exptl_crystal_F_000 1456.00
_exptl_crystal_size_max 0.60
_exptl_crystal_size_mid 0.10
_exptl_crystal_size_min 0.08
_refine_diff_density_max 0.70
_refine_diff_density_min -0.52
_refine_ls_extinction_method none
_refine_ls_goodness_of_fit_ref 1.096
_refine_ls_hydrogen_treatment refall
_refine_ls_number_parameters 481
_refine_ls_number_reflns 6558
_refine_ls_R_factor_gt 0.0414
_refine_ls_shift/su_max 0.0000
_refine_ls_structure_factor_coef Fsqd
_refine_ls_weighting_details 'w = 1/[\s^2^(Fo^2^)+(0.0390P)^2^+4.1906P] where P=(Fo^2^+2Fc^2^)/3'
_refine_ls_weighting_scheme calc
_refine_ls_wR_factor_ref 0.1075
_reflns_number_gt 5702
_reflns_number_total 6558
_reflns_threshold_expression F^2^>2.0\s(F^2^)
_cod_data_source_file ic900977m_si_002_3.cif
_cod_data_source_block '_1H.ClO4'
_cod_original_formula_sum 'C20 H22 Cl2 Fe N14 O8 '
_cod_database_code 4303162

loop_
_symmetry_equiv_pos_site_id
_symmetry_equiv_pos_as_xyz
1 +X,+Y,+Z
2 1/2-X,1/2+Y,1/2-Z
3 -X,-Y,-Z
4 1/2+X,1/2-Y,1/2+Z

loop_
_atom_site_label
_atom_site_type_symbol
_atom_site_fract_x
_atom_site_fract_y
_atom_site_fract_z
_atom_site_U_iso_or_equiv
_atom_site_adp_type
_atom_site_occupancy
_atom_site_symmetry_multiplicity
_atom_site_calc_flag
_atom_site_refinement_flags
_atom_site_disorder_assembly
_atom_site_disorder_group
Fe(1) Fe 0.08858(3) 0.14843(2) 0.302630(17) 0.01997(8) Uani 1.00 1 d . . .
Cl(1) Cl 0.52339(5) 0.19507(5) 0.17819(3) 0.02888(14) Uani 1.00 1 d . . .
Cl(2) Cl 0.64975(6) 0.25230(5) 0.46537(3) 0.03266(14) Uani 1.00 1 d . . .
O(1) O 0.4597(2) 0.10106(19) 0.1764(2) 0.0777(9) Uani 1.00 1 d . . .
O(2) O 0.6135(2) 0.1880(2) 0.13394(12) 0.0564(6) Uani 1.00 1 d . . .
O(3) O 0.5808(2) 0.2148(3) 0.24514(13) 0.0918(12) Uani 1.00 1 d . . .
O(4) O 0.4415(2) 0.27426(19) 0.15405(17) 0.0660(7) Uani 1.00 1 d . . .
O(5) O 0.5610(2) 0.19243(19) 0.49331(13) 0.0507(5) Uani 1.00 1 d . . .
O(6) O 0.75305(18) 0.26374(18) 0.51635(12) 0.0460(5) Uani 1.00 1 d . . .
O(7) O 0.6007(2) 0.3516(2) 0.44919(19) 0.0850(10) Uani 1.00 1 d . . .
O(8) O 0.6815(2) 0.2024(3) 0.40686(13) 0.0813(10) Uani 1.00 1 d . . .
N(1) N 0.0367(2) 0.2131(2) 0.50099(13) 0.0428(6) Uani 1.00 1 d . . .
N(2) N 0.05322(19) 0.17213(17) 0.39548(11) 0.0278(4) Uani 1.00 1 d . . .
N(3) N -0.0371(4) 0.0433(4) 0.3103(2) 0.0217(11) Uani 0.56 1 d P . .
N(4) N -0.0918(3) -0.0289(2) 0.2618(2) 0.0263(11) Uani 0.56 1 d P . .
N(5) N -0.1092(4) -0.0082(3) 0.3196(2) 0.0292(15) Uani 0.44 1 d P . .
N(6) N -0.0268(5) 0.0352(5) 0.2811(3) 0.0208(13) Uani 0.44 1 d P . .
N(7) N 0.11215(18) 0.10872(16) 0.20996(11) 0.0256(4) Uani 1.00 1 d . . .
N(8) N 0.1699(2) 0.07882(18) 0.11088(12) 0.0323(4) Uani 1.00 1 d . . .
N(9) N 0.3484(2) -0.04964(18) 0.39935(11) 0.0322(4) Uani 1.00 1 d . . .
N(10) N 0.22025(18) 0.05724(17) 0.34300(11) 0.0266(4) Uani 1.00 1 d . . .
N(11) N 0.2244(3) 0.2453(2) 0.31020(17) 0.0215(7) Uani 0.78 1 d P . .
N(12) N 0.2324(2) 0.3482(2) 0.28993(14) 0.0264(8) Uani 0.78 1 d P . .
N(13) N 0.3082(7) 0.2939(6) 0.3110(4) 0.021(2) Uani 0.22 1 d P . .
N(14) N 0.1835(11) 0.2790(9) 0.2961(5) 0.020(2) Uani 0.22 1 d P . .
N(15) N -0.02801(18) 0.25499(15) 0.26810(10) 0.0238(4) Uani 1.00 1 d . . .
N(16) N -0.18590(19) 0.35086(17) 0.23397(12) 0.0330(5) Uani 1.00 1 d . . .
N(17) N -0.1862(3) 0.5348(2) 0.50866(16) 0.0605(8) Uani 1.00 1 d . . .
N(18) N -0.1915(2) 0.4143(2) 0.04814(17) 0.0600(7) Uani 1.00 1 d . . .
C(1) C 0.0919(2) 0.2339(2) 0.44658(15) 0.0369(6) Uani 1.00 1 d . . .
C(2) C -0.0412(2) 0.1348(2) 0.48418(14) 0.0392(6) Uani 1.00 1 d . . .
C(3) C -0.0313(2) 0.1082(2) 0.41808(13) 0.0289(5) Uani 1.00 1 d . . .
C(4) C -0.0774(8) 0.0394(8) 0.3692(6) 0.0292(18) Uani 0.56 1 d P . .
C(5) C -0.0511(8) -0.0339(6) 0.2053(5) 0.0250(15) Uani 0.56 1 d P . .
C(6) C -0.1090(10) 0.0263(10) 0.3775(8) 0.026(2) Uani 0.44 1 d P . .
C(7) C -0.0279(10) -0.0090(7) 0.2194(6) 0.028(2) Uani 0.44 1 d P . .
C(8) C 0.0458(2) 0.02792(18) 0.17834(12) 0.0241(4) Uani 1.00 1 d . . .
C(9) C 0.0824(2) 0.0093(2) 0.11645(13) 0.0293(5) Uani 1.00 1 d . . .
C(10) C 0.1857(2) 0.1374(2) 0.16788(14) 0.0309(5) Uani 1.00 1 d . . .
C(11) C 0.2339(2) -0.0357(2) 0.36965(13) 0.0303(5) Uani 1.00 1 d . . .
C(12) C 0.4112(2) 0.0381(2) 0.39215(14) 0.0306(5) Uani 1.00 1 d . . .
C(13) C 0.3310(2) 0.1054(2) 0.35671(13) 0.0263(5) Uani 1.00 1 d . . .
C(14) C 0.3290(4) 0.2081(6) 0.3361(4) 0.0285(13) Uani 0.78 1 d P . .
C(15) C 0.1340(7) 0.3920(4) 0.2655(4) 0.0240(11) Uani 0.78 1 d P . .
C(16) C 0.3687(17) 0.2170(17) 0.3362(12) 0.016(3) Uani 0.22 1 d P . .
C(17) C 0.125(2) 0.3614(15) 0.2739(15) 0.025(4) Uani 0.22 1 d P . .
C(18) C 0.0093(2) 0.35411(18) 0.25547(12) 0.0239(4) Uani 1.00 1 d . . .
C(19) C -0.0894(2) 0.4137(2) 0.23358(14) 0.0299(5) Uani 1.00 1 d . . .
C(20) C -0.1458(2) 0.2561(2) 0.25527(14) 0.0303(5) Uani 1.00 1 d . . .
C(21) C -0.1591(2) 0.4905(2) 0.46380(16) 0.0408(6) Uani 1.00 1 d . . .
C(22) C -0.1249(3) 0.4350(2) 0.40622(18) 0.0482(7) Uani 1.00 1 d . . .
C(23) C -0.1614(2) 0.3322(2) 0.06156(16) 0.0440(7) Uani 1.00 1 d . . .
C(24) C -0.1243(3) 0.2274(2) 0.07987(19) 0.0516(8) Uani 1.00 1 d . . .
H(1) H 0.1505 0.2859 0.4452 0.044 Uiso 1.00 1 c R . .
H(2) H 0.0491 0.2448 0.5408 0.051 Uiso 1.00 1 c R . .
H(3) H -0.0926 0.1044 0.5128 0.047 Uiso 1.00 1 c R . .
H(4) H -0.1363 -0.0094 0.3777 0.035 Uiso 0.56 1 c R . .
H(5) H -0.0874 -0.0850 0.1747 0.030 Uiso 0.56 1 c R . .
H(6) H -0.1678 -0.0031 0.4017 0.031 Uiso 0.44 1 c R . .
H(7) H -0.0798 -0.0649 0.2055 0.034 Uiso 0.44 1 c R . .
H(8) H 0.0526 -0.0418 0.0840 0.035 Uiso 1.00 1 c R . .
H(9) H 0.2099 0.0847 0.0758 0.039 Uiso 1.00 1 c R . .
H(10) H 0.2420 0.1918 0.1763 0.037 Uiso 1.00 1 c R . .
H(11) H 0.1724 -0.0857 0.3682 0.036 Uiso 1.00 1 c R . .
H(12) H 0.3776 -0.1061 0.4199 0.039 Uiso 1.00 1 c R . .
H(13) H 0.4933 0.0503 0.4083 0.037 Uiso 1.00 1 c R . .
H(14) H 0.3995 0.2488 0.3407 0.034 Uiso 0.78 1 c R . .
H(15) H 0.1427 0.4611 0.2513 0.029 Uiso 0.78 1 c R . .
H(16) H 0.4526 0.2288 0.3442 0.019 Uiso 0.22 1 c R . .
H(17) H 0.1659 0.4250 0.2710 0.030 Uiso 0.22 1 c R . .
H(18) H -0.0902 0.4842 0.2208 0.036 Uiso 1.00 1 c R . .
H(19) H -0.2612 0.3686 0.2224 0.040 Uiso 1.00 1 c R . .
H(20) H -0.1958 0.1986 0.2602 0.036 Uiso 1.00 1 c R . .
H(21) H -0.0400 0.4471 0.4037 0.058 Uiso 1.00 1 c R . .
H(22) H -0.1729 0.4588 0.3638 0.058 Uiso 1.00 1 c R . .
H(23) H -0.1384 0.3613 0.4121 0.058 Uiso 1.00 1 c R . .
H(24) H -0.1285 0.1857 0.0382 0.062 Uiso 1.00 1 c R . .
H(25) H -0.1774 0.1983 0.1101 0.062 Uiso 1.00 1 c R . .
H(26) H -0.0420 0.2279 0.1036 0.062 Uiso 1.00 1 c R . .

loop_
_atom_site_aniso_label
_atom_site_aniso_U_11
_atom_site_aniso_U_22
_atom_site_aniso_U_33
_atom_site_aniso_U_12
_atom_site_aniso_U_13
_atom_site_aniso_U_23
Fe(1) 0.01559(16) 0.01891(16) 0.02589(17) -0.00200(12) 0.00464(12) -0.00372(13)
Cl(1) 0.0232(2) 0.0319(3) 0.0316(3) 0.0015(2) 0.0040(2) 0.0062(2)
Cl(2) 0.0299(3) 0.0325(3) 0.0343(3) 0.0009(2) 0.0001(2) 0.0061(2)
O(1) 0.0452(14) 0.0343(12) 0.160(3) 0.0010(10) 0.0372(17) 0.0160(15)
O(2) 0.0380(12) 0.0930(19) 0.0412(12) -0.0061(12) 0.0156(9) 0.0079(12)
O(3) 0.0389(13) 0.202(3) 0.0336(12) 0.0035(19) 0.0021(10) -0.0085(18)
O(4) 0.0468(14) 0.0371(12) 0.109(2) 0.0108(10) -0.0060(14) 0.0105(13)
O(5) 0.0427(12) 0.0506(13) 0.0597(14) -0.0111(10) 0.0096(10) 0.0104(11)
O(6) 0.0298(10) 0.0548(13) 0.0501(12) 0.0084(9) -0.0052(9) -0.0188(10)
O(7) 0.0655(18) 0.0489(15) 0.132(2) 0.0083(13) -0.0151(18) 0.0466(17)
O(8) 0.0588(16) 0.147(3) 0.0381(13) 0.0039(18) 0.0071(11) -0.0275(16)
N(1) 0.0456(14) 0.0514(15) 0.0308(12) 0.0169(12) 0.0034(10) -0.0101(11)
N(2) 0.0243(10) 0.0287(10) 0.0318(11) 0.0064(8) 0.0084(8) 0.0013(8)
N(3) 0.018(2) 0.022(2) 0.026(2) -0.0010(15) 0.006(2) -0.002(2)
N(4) 0.0222(19) 0.0225(19) 0.035(2) -0.0080(14) 0.0059(15) -0.0018(15)
N(5) 0.021(2) 0.030(2) 0.039(3) -0.004(2) 0.012(2) 0.004(2)
N(6) 0.018(2) 0.020(2) 0.025(3) 0.0020(18) 0.005(2) -0.004(2)
N(7) 0.0209(9) 0.0243(9) 0.0302(10) 0.0043(7) -0.0007(7) -0.0067(8)
N(8) 0.0309(11) 0.0362(12) 0.0321(11) 0.0013(9) 0.0120(9) -0.0015(9)
N(9) 0.0351(12) 0.0296(11) 0.0317(11) 0.0064(9) 0.0046(9) 0.0009(9)
N(10) 0.0207(9) 0.0331(11) 0.0265(10) 0.0015(8) 0.0053(7) -0.0067(8)
N(11) 0.0211(18) 0.0181(16) 0.0256(15) -0.0028(12) 0.0043(12) -0.0041(12)
N(12) 0.0252(16) 0.0197(14) 0.0348(15) -0.0048(11) 0.0057(11) -0.0011(11)
N(13) 0.012(4) 0.020(4) 0.030(4) -0.002(3) -0.004(3) -0.000(3)
N(14) 0.022(5) 0.015(5) 0.023(5) 0.006(4) 0.002(4) -0.002(4)
N(15) 0.0259(10) 0.0204(9) 0.0262(9) 0.0004(7) 0.0073(8) -0.0036(7)
N(16) 0.0217(10) 0.0331(11) 0.0428(12) 0.0051(8) 0.0006(9) -0.0069(10)
N(17) 0.086(2) 0.0474(16) 0.0546(17) -0.0224(16) 0.0334(17) -0.0073(14)
N(18) 0.0574(18) 0.0568(19) 0.065(2) -0.0061(15) 0.0073(15) -0.0038(16)
C(1) 0.0320(14) 0.0370(14) 0.0410(15) 0.0062(11) 0.0027(11) -0.0058(12)
C(2) 0.0383(15) 0.0508(17) 0.0311(13) 0.0167(13) 0.0146(11) 0.0065(12)
C(3) 0.0284(12) 0.0320(13) 0.0288(12) 0.0067(10) 0.0121(10) 0.0027(10)
C(4) 0.016(4) 0.028(3) 0.045(4) -0.009(3) 0.009(3) 0.012(2)
C(5) 0.021(3) 0.015(3) 0.039(4) -0.010(2) 0.005(2) -0.001(2)
C(6) 0.016(5) 0.020(4) 0.045(5) -0.010(3) 0.011(3) 0.004(3)
C(7) 0.021(4) 0.012(4) 0.052(6) -0.008(3) 0.002(3) -0.004(3)
C(8) 0.0251(11) 0.0206(10) 0.0263(11) 0.0012(9) 0.0023(9) -0.0040(9)
C(9) 0.0316(13) 0.0290(12) 0.0272(12) 0.0009(10) 0.0038(9) -0.0058(10)
C(10) 0.0224(11) 0.0293(13) 0.0409(14) -0.0004(9) 0.0043(10) -0.0045(11)
C(11) 0.0274(12) 0.0328(13) 0.0321(13) -0.0016(10) 0.0092(10) -0.0046(10)
C(12) 0.0251(12) 0.0309(13) 0.0340(13) 0.0040(10) -0.0016(10) -0.0052(10)
C(13) 0.0209(11) 0.0282(12) 0.0291(12) 0.0019(9) 0.0008(9) -0.0063(10)
C(14) 0.020(3) 0.030(2) 0.035(2) -0.005(2) 0.003(2) -0.0066(17)
C(15) 0.024(2) 0.020(3) 0.029(2) -0.005(2) 0.0074(16) -0.000(2)
C(16) 0.016(9) 0.012(5) 0.018(5) -0.003(7) -0.000(7) -0.001(4)
C(17) 0.034(8) 0.010(9) 0.033(9) -0.009(8) 0.014(6) 0.003(7)
C(18) 0.0261(11) 0.0210(11) 0.0249(11) 0.0018(9) 0.0044(9) -0.0021(9)
C(19) 0.0312(13) 0.0240(12) 0.0336(13) 0.0035(10) 0.0017(10) -0.0017(10)
C(20) 0.0271(12) 0.0267(12) 0.0376(13) -0.0016(9) 0.0064(10) -0.0062(10)
C(21) 0.0504(17) 0.0354(14) 0.0392(15) -0.0103(13) 0.0148(13) 0.0035(13)
C(22) 0.0530(19) 0.0439(17) 0.0514(18) -0.0033(14) 0.0206(15) -0.0039(14)
C(23) 0.0344(15) 0.057(2) 0.0394(16) -0.0094(14) 0.0015(12) -0.0033(14)
C(24) 0.0420(17) 0.061(2) 0.0530(19) -0.0021(15) 0.0102(14) 0.0094(16)

loop_
_atom_type_symbol
_atom_type_description
_atom_type_scat_dispersion_real
_atom_type_scat_dispersion_imag
_atom_type_scat_source
C C 0.003 0.002
;
International Tables for Crystallography
(1992, Vol. C, Tables 4.2.6.8 and 6.1.1.4)
;
H H 0.000 0.000
;
International Tables for Crystallography
(1992, Vol. C, Table 6.1.1.4)
;
O O 0.011 0.006
;
International Tables for Crystallography
(1992, Vol. C, Tables 4.2.6.8 and 6.1.1.4)
;
N N 0.006 0.003
;
International Tables for Crystallography
(1992, Vol. C, Tables 4.2.6.8 and 6.1.1.4)
;
Fe Fe 0.346 0.844
;
International Tables for Crystallography
(1992, Vol. C, Tables 4.2.6.8 and 6.1.1.4)
;
Cl Cl 0.148 0.159
;
International Tables for Crystallography
(1992, Vol. C, Tables 4.2.6.8 and 6.1.1.4)
;

loop_
_geom_angle_atom_site_label_1
_geom_angle_atom_site_label_2
_geom_angle_atom_site_label_3
_geom_angle
_geom_angle_publ_flag
_geom_angle_site_symmetry_1
_geom_angle_site_symmetry_2
_geom_angle_site_symmetry_3
N(2) Fe(1) N(3) 78.13(17) yes . . .
N(2) Fe(1) N(6) 95.9(2) yes . . .
N(2) Fe(1) N(7) 172.73(9) yes . . .
N(2) Fe(1) N(10) 87.73(9) yes . . .
N(2) Fe(1) N(11) 95.08(11) yes . . .
N(2) Fe(1) N(14) 96.2(3) yes . . .
N(2) Fe(1) N(15) 89.81(8) yes . . .
N(3) Fe(1) N(7) 94.75(17) yes . . .
N(3) Fe(1) N(10) 93.50(15) yes . . .
N(3) Fe(1) N(11) 170.62(18) yes . . .
N(3) Fe(1) N(14) 166.2(3) yes . . .
N(3) Fe(1) N(15) 93.48(15) yes . . .
N(6) Fe(1) N(7) 77.0(2) yes . . .
N(6) Fe(1) N(10) 94.31(19) yes . . .
N(6) Fe(1) N(11) 167.2(2) yes . . .
N(6) Fe(1) N(14) 162.5(3) yes . . .
N(6) Fe(1) N(15) 93.56(19) yes . . .
N(7) Fe(1) N(10) 91.29(8) yes . . .
N(7) Fe(1) N(11) 91.83(11) yes . . .
N(7) Fe(1) N(14) 91.1(3) yes . . .
N(7) Fe(1) N(15) 92.10(8) yes . . .
N(10) Fe(1) N(11) 79.65(11) yes . . .
N(10) Fe(1) N(14) 98.9(3) yes . . .
N(10) Fe(1) N(15) 171.96(8) yes . . .
N(11) Fe(1) N(15) 92.96(11) yes . . .
N(14) Fe(1) N(15) 73.8(3) yes . . .
O(1) Cl(1) O(2) 109.33(18) yes . . .
O(1) Cl(1) O(3) 110.2(2) yes . . .
O(1) Cl(1) O(4) 108.23(14) yes . . .
O(2) Cl(1) O(3) 107.97(14) yes . . .
O(2) Cl(1) O(4) 109.15(17) yes . . .
O(3) Cl(1) O(4) 111.9(2) yes . . .
O(5) Cl(2) O(6) 109.27(13) yes . . .
O(5) Cl(2) O(7) 107.87(16) yes . . .
O(5) Cl(2) O(8) 109.52(17) yes . . .
O(6) Cl(2) O(7) 108.33(15) yes . . .
O(6) Cl(2) O(8) 110.08(15) yes . . .
O(7) Cl(2) O(8) 111.7(2) yes . . .
C(1) N(1) C(2) 108.4(2) yes . . .
Fe(1) N(2) C(1) 136.5(2) yes . . .
Fe(1) N(2) C(3) 116.62(16) yes . . .
C(1) N(2) C(3) 106.9(2) yes . . .
Fe(1) N(3) N(4) 130.6(4) yes . . .
Fe(1) N(3) C(4) 115.9(5) yes . . .
Fe(1) N(3) C(6) 125.9(5) yes . . .
N(4) N(3) C(4) 113.6(6) yes . . .
N(3) N(4) C(5) 116.7(5) yes . . .
N(6) N(5) C(6) 116.3(7) yes . . .
Fe(1) N(6) N(5) 130.8(4) yes . . .
Fe(1) N(6) C(7) 115.8(6) yes . . .
N(5) N(6) C(7) 113.4(7) yes . . .
Fe(1) N(7) C(8) 118.95(17) yes . . .
Fe(1) N(7) C(10) 134.44(17) yes . . .
C(8) N(7) C(10) 106.5(2) yes . . .
C(9) N(8) C(10) 108.7(2) yes . . .
C(11) N(9) C(12) 108.8(2) yes . . .
Fe(1) N(10) C(11) 138.48(17) yes . . .
Fe(1) N(10) C(13) 114.33(16) yes . . .
C(11) N(10) C(13) 106.5(2) yes . . .
Fe(1) N(11) N(12) 131.9(2) yes . . .
Fe(1) N(11) C(14) 116.2(4) yes . . .
N(12) N(11) C(14) 111.9(4) yes . . .
N(11) N(12) C(15) 116.3(3) yes . . .
N(14) N(13) C(16) 116.0(12) yes . . .
Fe(1) N(14) N(13) 128.7(8) yes . . .
Fe(1) N(14) C(17) 117.9(15) yes . . .
N(13) N(14) C(17) 113.4(16) yes . . .
Fe(1) N(15) C(18) 120.73(15) yes . . .
Fe(1) N(15) C(20) 133.02(17) yes . . .
C(18) N(15) C(20) 106.18(19) yes . . .
C(19) N(16) C(20) 108.3(2) yes . . .
N(1) C(1) N(2) 110.3(2) yes . . .
N(1) C(2) C(3) 106.5(2) yes . . .
N(2) C(3) C(2) 107.9(2) yes . . .
N(2) C(3) C(4) 112.3(5) yes . . .
N(2) C(3) C(6) 128.3(6) yes . . .
C(2) C(3) C(4) 139.8(5) yes . . .
C(2) C(3) C(6) 123.7(6) yes . . .
N(3) C(4) C(3) 117.1(8) yes . . .
N(4) C(5) C(8) 130.7(6) yes . . .
N(5) C(6) C(3) 131.7(11) yes . . .
N(6) C(7) C(8) 118.0(8) yes . . .
N(7) C(8) C(5) 128.1(4) yes . . .
N(7) C(8) C(7) 110.2(5) yes . . .
N(7) C(8) C(9) 108.9(2) yes . . .
C(5) C(8) C(9) 123.0(4) yes . . .
C(7) C(8) C(9) 140.8(5) yes . . .
N(8) C(9) C(8) 105.7(2) yes . . .
N(7) C(10) N(8) 110.2(2) yes . . .
N(9) C(11) N(10) 110.2(2) yes . . .
N(9) C(12) C(13) 105.8(2) yes . . .
N(10) C(13) C(12) 108.7(2) yes . . .
N(10) C(13) C(14) 113.4(2) yes . . .
N(10) C(13) C(16) 129.2(7) yes . . .
C(12) C(13) C(14) 137.7(3) yes . . .
C(12) C(13) C(16) 122.1(7) yes . . .
N(11) C(14) C(13) 116.3(5) yes . . .
N(13) C(14) C(13) 168.6(6) yes . . .
C(13) C(14) C(16) 105(2) yes . . .
N(12) C(15) C(18) 131.5(5) yes . . .
N(13) C(16) C(13) 132.2(14) yes . . .
N(14) C(17) C(18) 118.0(18) yes . . .
N(15) C(18) C(15) 126.3(3) yes . . .
N(15) C(18) C(17) 109.5(9) yes . . .
N(15) C(18) C(19) 109.0(2) yes . . .
C(15) C(18) C(19) 124.6(3) yes . . .
C(17) C(18) C(19) 141.1(8) yes . . .
N(16) C(19) C(18) 105.8(2) yes . . .
N(15) C(20) N(16) 110.6(2) yes . . .
N(17) C(21) C(22) 179.4(3) yes . . .
N(18) C(23) C(24) 178.8(3) yes . . .
C(1) N(1) H(2) 125.8 no . . .
C(2) N(1) H(2) 125.8 no . . .
C(9) N(8) H(9) 125.6 no . . .
C(10) N(8) H(9) 125.6 no . . .
C(11) N(9) H(12) 125.6 no . . .
C(12) N(9) H(12) 125.6 no . . .
C(19) N(16) H(19) 125.8 no . . .
C(20) N(16) H(19) 125.8 no . . .
N(1) C(1) H(1) 124.8 no . . .
N(2) C(1) H(1) 124.8 no . . .
N(1) C(2) H(3) 126.7 no . . .
C(3) C(2) H(3) 126.7 no . . .
N(3) C(4) H(4) 121.5 no . . .
C(3) C(4) H(4) 121.5 no . . .
N(4) C(5) H(5) 114.7 no . . .
N(6) C(5) H(5) 155.8 no . . .
C(7) C(5) H(5) 172.2 no . . .
C(8) C(5) H(5) 114.7 no . . .
N(3) C(6) H(6) 155.0 no . . .
N(5) C(6) H(6) 114.1 no . . .
C(3) C(6) H(6) 114.1 no . . .
N(6) C(7) H(7) 121.0 no . . .
C(8) C(7) H(7) 121.0 no . . .
N(8) C(9) H(8) 127.2 no . . .
C(8) C(9) H(8) 127.1 no . . .
N(7) C(10) H(10) 124.9 no . . .
N(8) C(10) H(10) 124.9 no . . .
N(9) C(11) H(11) 124.9 no . . .
N(10) C(11) H(11) 124.9 no . . .
N(9) C(12) H(13) 127.1 no . . .
C(13) C(12) H(13) 127.1 no . . .
N(11) C(14) H(14) 121.8 no . . .
C(13) C(14) H(14) 121.8 no . . .
N(12) C(15) H(15) 114.3 no . . .
C(17) C(15) H(15) 171.2 no . . .
C(18) C(15) H(15) 114.3 no . . .
N(13) C(16) H(16) 113.9 no . . .
C(13) C(16) H(16) 113.9 no . . .
N(14) C(17) H(17) 121.0 no . . .
C(18) C(17) H(17) 121.0 no . . .
N(16) C(19) H(18) 127.1 no . . .
C(18) C(19) H(18) 127.1 no . . .
N(15) C(20) H(20) 124.7 no . . .
N(16) C(20) H(20) 124.7 no . . .
C(21) C(22) H(21) 109.5 no . . .
C(21) C(22) H(22) 109.5 no . . .
C(21) C(22) H(23) 109.5 no . . .
H(21) C(22) H(22) 109.5 no . . .
H(21) C(22) H(23) 109.5 no . . .
H(22) C(22) H(23) 109.5 no . . .
C(23) C(24) H(24) 109.5 no . . .
C(23) C(24) H(25) 109.5 no . . .
C(23) C(24) H(26) 109.5 no . . .
H(24) C(24) H(25) 109.5 no . . .
H(24) C(24) H(26) 109.5 no . . .
H(25) C(24) H(26) 109.5 no . . .

loop_
_geom_bond_atom_site_label_1
_geom_bond_atom_site_label_2
_geom_bond_distance
_geom_bond_publ_flag
_geom_bond_site_symmetry_1
_geom_bond_site_symmetry_2
Fe(1) N(2) 1.950(2) yes . .
Fe(1) N(3) 1.992(5) yes . .
Fe(1) N(6) 1.973(6) yes . .
Fe(1) N(7) 1.951(2) yes . .
Fe(1) N(10) 1.979(2) yes . .
Fe(1) N(11) 1.975(3) yes . .
Fe(1) N(14) 2.021(12) yes . .
Fe(1) N(15) 1.9656(19) yes . .
Cl(1) O(1) 1.417(2) yes . .
Cl(1) O(2) 1.433(2) yes . .
Cl(1) O(3) 1.408(2) yes . .
Cl(1) O(4) 1.421(2) yes . .
Cl(2) O(5) 1.438(2) yes . .
Cl(2) O(6) 1.435(2) yes . .
Cl(2) O(7) 1.424(2) yes . .
Cl(2) O(8) 1.412(3) yes . .
N(1) C(1) 1.341(4) yes . .
N(1) C(2) 1.356(4) yes . .
N(2) C(1) 1.313(3) yes . .
N(2) C(3) 1.386(3) yes . .
N(3) N(4) 1.418(6) yes . .
N(3) C(4) 1.306(13) yes . .
N(4) C(5) 1.264(11) yes . .
N(5) N(6) 1.400(8) yes . .
N(5) C(6) 1.225(16) yes . .
N(6) C(7) 1.341(14) yes . .
N(7) C(8) 1.386(3) yes . .
N(7) C(10) 1.308(3) yes . .
N(8) C(9) 1.356(3) yes . .
N(8) C(10) 1.347(3) yes . .
N(9) C(11) 1.354(3) yes . .
N(9) C(12) 1.361(3) yes . .
N(10) C(11) 1.318(3) yes . .
N(10) C(13) 1.391(3) yes . .
N(11) N(12) 1.404(4) yes . .
N(11) C(14) 1.311(7) yes . .
N(12) C(15) 1.280(8) yes . .
N(13) N(14) 1.412(14) yes . .
N(13) C(16) 1.27(2) yes . .
N(14) C(17) 1.30(2) yes . .
N(15) C(18) 1.390(3) yes . .
N(15) C(20) 1.319(3) yes . .
N(16) C(19) 1.363(3) yes . .
N(16) C(20) 1.359(3) yes . .
N(17) C(21) 1.133(4) yes . .
N(18) C(23) 1.140(5) yes . .
C(2) C(3) 1.366(3) yes . .
C(3) C(4) 1.362(11) yes . .
C(3) C(6) 1.531(13) yes . .
C(5) C(8) 1.514(9) yes . .
C(7) C(8) 1.330(13) yes . .
C(8) C(9) 1.363(3) yes . .
C(12) C(13) 1.376(3) yes . .
C(13) C(14) 1.395(9) yes . .
C(13) C(16) 1.58(2) yes . .
C(15) C(18) 1.479(8) yes . .
C(17) C(18) 1.31(3) yes . .
C(18) C(19) 1.376(3) yes . .
C(21) C(22) 1.442(4) yes . .
C(23) C(24) 1.456(5) yes . .
N(1) H(2) 0.880 no . .
N(8) H(9) 0.880 no . .
N(9) H(12) 0.880 no . .
N(16) H(19) 0.880 no . .
C(1) H(1) 0.950 no . .
C(2) H(3) 0.950 no . .
C(4) H(4) 0.950 no . .
C(5) H(5) 0.950 no . .
C(6) H(6) 0.950 no . .
C(7) H(7) 0.950 no . .
C(9) H(8) 0.950 no . .
C(10) H(10) 0.950 no . .
C(11) H(11) 0.950 no . .
C(12) H(13) 0.950 no . .
C(14) H(14) 0.950 no . .
C(15) H(15) 0.950 no . .
C(16) H(16) 0.950 no . .
C(17) H(17) 0.950 no . .
C(19) H(18) 0.950 no . .
C(20) H(20) 0.950 no . .
C(22) H(21) 0.980 no . .
C(22) H(22) 0.980 no . .
C(22) H(23) 0.980 no . .
C(24) H(24) 0.980 no . .
C(24) H(25) 0.980 no . .
C(24) H(26) 0.980 no . .

loop_
_geom_contact_atom_site_label_1
_geom_contact_atom_site_label_2
_geom_contact_distance
_geom_contact_publ_flag
_geom_contact_site_symmetry_1
_geom_contact_site_symmetry_2
Cl(2) N(8) 3.592(2) ? . 4_555
O(1) N(8) 3.356(3) ? . .
O(1) C(10) 3.112(3) ? . .
O(1) C(15) 3.189(7) ? . 2_545
O(1) C(17) 3.45(2) ? . 2_545
O(1) C(18) 3.479(3) ? . 2_545
O(1) C(19) 3.239(3) ? . 2_545
O(1) C(22) 3.414(4) ? . 2_545
O(2) N(1) 2.935(3) ? . 4_554
O(2) N(16) 3.498(3) ? . 1_655
O(2) C(20) 3.470(3) ? . 1_655
O(2) C(21) 3.294(4) ? . 2_545
O(2) C(22) 3.391(4) ? . 2_545
O(2) C(24) 3.327(4) ? . 1_655
O(3) O(8) 3.230(3) ? . .
O(3) N(4) 3.339(5) ? . 2_555
O(3) N(16) 3.207(4) ? . 1_655
O(3) C(5) 3.440(9) ? . 2_555
O(3) C(14) 3.571(7) ? . .
O(3) C(16) 3.19(2) ? . .
O(3) C(20) 3.112(3) ? . 1_655
O(4) O(6) 3.239(3) ? . 4_454
O(4) N(1) 3.345(4) ? . 4_554
O(4) N(4) 3.374(4) ? . 2_555
O(4) N(5) 3.404(5) ? . 2_555
O(4) C(2) 3.579(4) ? . 4_554
O(4) C(10) 3.437(3) ? . .
O(4) C(11) 3.161(3) ? . 2_555
O(5) N(9) 2.889(3) ? . 3_656
O(5) N(18) 3.478(4) ? . 4_555
O(5) C(12) 3.148(3) ? . .
O(5) C(16) 3.53(2) ? . .
O(5) C(23) 3.029(4) ? . 4_555
O(5) C(24) 3.063(4) ? . 4_555
O(6) O(4) 3.239(3) ? . 4_555
O(6) N(1) 3.327(3) ? . 1_655
O(6) N(8) 3.006(3) ? . 4_555
O(6) N(9) 3.516(3) ? . 3_656
O(6) N(17) 3.599(3) ? . 1_655
O(6) C(2) 3.005(3) ? . 1_655
O(6) C(10) 3.432(3) ? . 4_555
O(6) C(21) 3.323(3) ? . 1_655
O(6) C(22) 3.523(4) ? . 1_655
O(7) N(8) 3.295(4) ? . 4_555
O(7) N(17) 3.470(4) ? . 1_655
O(7) C(5) 3.361(10) ? . 2_555
O(7) C(9) 3.065(3) ? . 2_555
O(7) C(21) 3.238(4) ? . 1_655
O(7) C(22) 3.499(4) ? . 1_655
O(8) O(3) 3.230(3) ? . .
O(8) C(2) 3.399(3) ? . 1_655
O(8) C(3) 3.445(3) ? . 1_655
O(8) C(6) 3.401(13) ? . 1_655
N(1) O(2) 2.935(3) ? . 4_455
N(1) O(4) 3.345(4) ? . 4_455
N(1) O(6) 3.327(3) ? . 1_455
N(1) N(18) 3.496(4) ? . 4_555
N(1) C(23) 3.499(3) ? . 4_555
N(4) O(3) 3.339(5) ? . 2_545
N(4) O(4) 3.374(4) ? . 2_545
N(4) N(16) 2.969(4) ? . 2_445
N(5) O(4) 3.404(5) ? . 2_545
N(5) N(16) 3.023(5) ? . 2_445
N(5) C(19) 3.564(5) ? . 2_445
N(8) Cl(2) 3.592(2) ? . 4_454
N(8) O(1) 3.356(3) ? . .
N(8) O(6) 3.006(3) ? . 4_454
N(8) O(7) 3.295(4) ? . 4_454
N(8) N(17) 3.131(4) ? . 4_554
N(9) O(5) 2.889(3) ? . 3_656
N(9) O(6) 3.516(3) ? . 3_656
N(9) N(18) 3.501(4) ? . 4_555
N(9) C(15) 3.367(8) ? . 2_545
N(10) C(15) 3.591(8) ? . 2_545
N(12) C(8) 3.418(3) ? . 2_555
N(12) C(9) 3.328(3) ? . 2_555
N(12) C(11) 3.555(3) ? . 2_555
N(13) C(5) 3.591(12) ? . 2_555
N(13) C(8) 3.454(8) ? . 2_555
N(13) C(9) 3.304(8) ? . 2_555
N(16) O(2) 3.498(3) ? . 1_455
N(16) O(3) 3.207(4) ? . 1_455
N(16) N(4) 2.969(4) ? . 2_455
N(16) N(5) 3.023(5) ? . 2_455
N(16) C(22) 3.537(4) ? . .
N(16) C(23) 3.453(4) ? . .
N(16) C(24) 3.587(4) ? . .
N(17) O(6) 3.599(3) ? . 1_455
N(17) O(7) 3.470(4) ? . 1_455
N(17) N(8) 3.131(4) ? . 4_455
N(17) C(1) 3.271(4) ? . 3_566
N(17) C(24) 3.583(4) ? . 2_455
N(18) O(5) 3.478(4) ? . 4_454
N(18) N(1) 3.496(4) ? . 4_454
N(18) N(9) 3.501(4) ? . 4_454
N(18) C(1) 3.509(4) ? . 4_454
N(18) C(6) 3.206(14) ? . 2_455
N(18) C(12) 3.598(4) ? . 2_555
N(18) C(12) 3.488(4) ? . 4_454
C(1) N(17) 3.271(4) ? . 3_566
C(1) N(18) 3.509(4) ? . 4_555
C(1) C(22) 3.594(4) ? . .
C(1) C(23) 3.442(4) ? . 4_555
C(2) O(4) 3.579(4) ? . 4_455
C(2) O(6) 3.005(3) ? . 1_455
C(2) O(8) 3.399(3) ? . 1_455
C(3) O(8) 3.445(3) ? . 1_455
C(5) O(3) 3.440(9) ? . 2_545
C(5) O(7) 3.361(10) ? . 2_545
C(5) N(13) 3.591(12) ? . 2_545
C(6) O(8) 3.401(13) ? . 1_455
C(6) N(18) 3.206(14) ? . 2_445
C(8) N(12) 3.418(3) ? . 2_545
C(8) N(13) 3.454(8) ? . 2_545
C(9) O(7) 3.065(3) ? . 2_545
C(9) N(12) 3.328(3) ? . 2_545
C(9) N(13) 3.304(8) ? . 2_545
C(10) O(1) 3.112(3) ? . .
C(10) O(4) 3.437(3) ? . .
C(10) O(6) 3.432(3) ? . 4_454
C(11) O(4) 3.161(3) ? . 2_545
C(11) N(12) 3.555(3) ? . 2_545
C(11) C(15) 3.364(9) ? . 2_545
C(12) O(5) 3.148(3) ? . .
C(12) N(18) 3.598(4) ? . 2_545
C(12) N(18) 3.488(4) ? . 4_555
C(14) O(3) 3.571(7) ? . .
C(15) O(1) 3.189(7) ? . 2_555
C(15) N(9) 3.367(8) ? . 2_555
C(15) N(10) 3.591(8) ? . 2_555
C(15) C(11) 3.364(9) ? . 2_555
C(16) O(3) 3.19(2) ? . .
C(16) O(5) 3.53(2) ? . .
C(17) O(1) 3.45(2) ? . 2_555
C(18) O(1) 3.479(3) ? . 2_555
C(19) O(1) 3.239(3) ? . 2_555
C(19) N(5) 3.564(5) ? . 2_455
C(19) C(22) 3.490(4) ? . .
C(19) C(23) 3.532(4) ? . .
C(20) O(2) 3.470(3) ? . 1_455
C(20) O(3) 3.112(3) ? . 1_455
C(20) C(24) 3.516(4) ? . .
C(21) O(2) 3.294(4) ? . 2_555
C(21) O(6) 3.323(3) ? . 1_455
C(21) O(7) 3.238(4) ? . 1_455
C(22) O(1) 3.414(4) ? . 2_555
C(22) O(2) 3.391(4) ? . 2_555
C(22) O(6) 3.523(4) ? . 1_455
C(22) O(7) 3.499(4) ? . 1_455
C(22) N(16) 3.537(4) ? . .
C(22) C(1) 3.594(4) ? . .
C(22) C(19) 3.490(4) ? . .
C(23) O(5) 3.029(4) ? . 4_454
C(23) N(1) 3.499(3) ? . 4_454
C(23) N(16) 3.453(4) ? . .
C(23) C(1) 3.442(4) ? . 4_454
C(23) C(19) 3.532(4) ? . .
C(24) O(2) 3.327(4) ? . 1_455
C(24) O(5) 3.063(4) ? . 4_454
C(24) N(16) 3.587(4) ? . .
C(24) N(17) 3.583(4) ? . 2_445
C(24) C(20) 3.516(4) ? . .
Cl(1) H(2) 2.869 ? . 4_554
Cl(1) H(10) 3.173 ? . .
Cl(1) H(16) 3.500 ? . .
Cl(1) H(18) 3.409 ? . 2_545
Cl(1) H(19) 3.342 ? . 1_655
Cl(1) H(20) 3.350 ? . 1_655
Cl(2) H(3) 3.503 ? . 1_655
Cl(2) H(5) 3.468 ? . 2_555
Cl(2) H(8) 3.566 ? . 2_555
Cl(2) H(9) 3.044 ? . 4_555
Cl(2) H(12) 3.001 ? . 3_656
Cl(2) H(13) 3.275 ? . .
Cl(2) H(14) 3.472 ? . .
Cl(2) H(16) 3.040 ? . .
Cl(2) H(23) 3.090 ? . 1_655
O(1) H(2) 3.595 ? . 4_554
O(1) H(9) 3.216 ? . .
O(1) H(10) 2.726 ? . .
O(1) H(15) 2.673 ? . 2_545
O(1) H(17) 2.958 ? . 2_545
O(1) H(18) 2.781 ? . 2_545
O(1) H(21) 2.779 ? . 2_545
O(1) H(22) 3.223 ? . 2_545
O(2) H(2) 2.068 ? . 4_554
O(2) H(19) 3.140 ? . 1_655
O(2) H(20) 3.054 ? . 1_655
O(2) H(21) 3.299 ? . 2_545
O(2) H(22) 3.054 ? . 2_545
O(2) H(25) 2.476 ? . 1_655
O(3) H(5) 3.040 ? . 2_555
O(3) H(7) 3.025 ? . 2_555
O(3) H(14) 3.003 ? . .
O(3) H(16) 2.595 ? . .
O(3) H(18) 3.072 ? . 2_545
O(3) H(19) 2.759 ? . 1_655
O(3) H(20) 2.508 ? . 1_655
O(4) H(2) 2.697 ? . 4_554
O(4) H(3) 3.174 ? . 4_554
O(4) H(10) 2.588 ? . .
O(4) H(11) 2.236 ? . 2_555
O(5) H(12) 2.079 ? . 3_656
O(5) H(13) 2.538 ? . .
O(5) H(14) 3.369 ? . .
O(5) H(16) 3.054 ? . .
O(5) H(24) 2.901 ? . 4_555
O(5) H(26) 2.804 ? . 4_555
O(6) H(2) 3.319 ? . 1_655
O(6) H(3) 2.716 ? . 1_655
O(6) H(9) 2.378 ? . 4_555
O(6) H(10) 3.222 ? . 4_555
O(6) H(11) 3.270 ? . 3_656
O(6) H(12) 2.912 ? . 3_656
O(6) H(23) 2.836 ? . 1_655
O(7) H(5) 2.558 ? . 2_555
O(7) H(7) 3.211 ? . 2_555
O(7) H(8) 2.243 ? . 2_555
O(7) H(9) 2.748 ? . 4_555
O(7) H(14) 3.185 ? . .
O(7) H(16) 2.941 ? . .
O(7) H(22) 3.539 ? . 1_655
O(7) H(23) 3.137 ? . 1_655
O(7) H(24) 3.361 ? . 4_555
O(8) H(3) 3.313 ? . 1_655
O(8) H(4) 3.534 ? . 1_655
O(8) H(5) 3.297 ? . 2_555
O(8) H(6) 3.178 ? . 1_655
O(8) H(13) 2.906 ? . .
O(8) H(14) 3.321 ? . .
O(8) H(16) 2.724 ? . .
O(8) H(20) 3.376 ? . 1_655
O(8) H(23) 2.892 ? . 1_655
N(1) H(6) 3.539 ? . 3_556
N(1) H(23) 3.116 ? . .
N(2) H(23) 3.323 ? . .
N(3) H(19) 3.217 ? . 2_445
N(4) H(19) 2.185 ? . 2_445
N(4) H(22) 3.367 ? . 2_445
N(5) H(18) 3.377 ? . 2_445
N(5) H(19) 2.247 ? . 2_445
N(6) H(19) 3.222 ? . 2_445
N(7) H(15) 3.368 ? . 2_545
N(7) H(17) 3.445 ? . 2_545
N(7) H(26) 2.963 ? . .
N(8) H(15) 3.544 ? . 2_545
N(8) H(17) 3.411 ? . 2_545
N(8) H(26) 3.067 ? . .
N(9) H(15) 2.986 ? . 2_545
N(9) H(17) 3.351 ? . 2_545
N(10) H(15) 2.868 ? . 2_545
N(10) H(17) 3.235 ? . 2_545
N(12) H(8) 3.521 ? . 2_555
N(12) H(11) 3.542 ? . 2_555
N(13) H(5) 3.500 ? . 2_555
N(13) H(8) 3.223 ? . 2_555
N(15) H(23) 3.536 ? . .
N(15) H(25) 3.402 ? . .
N(15) H(26) 3.239 ? . .
N(16) H(4) 3.305 ? . 2_455
N(16) H(5) 3.435 ? . 2_455
N(16) H(6) 3.496 ? . 2_455
N(16) H(7) 3.243 ? . 2_455
N(16) H(22) 2.902 ? . .
N(16) H(23) 3.474 ? . .
N(16) H(25) 3.156 ? . .
N(17) H(1) 2.515 ? . 3_566
N(17) H(2) 3.463 ? . 3_566
N(17) H(8) 3.485 ? . 4_455
N(17) H(9) 2.445 ? . 4_455
N(17) H(21) 2.883 ? . 3_566
N(17) H(24) 2.921 ? . 2_455
N(17) H(25) 3.368 ? . 2_455
N(18) H(2) 3.574 ? . 4_454
N(18) H(3) 3.560 ? . 2_455
N(18) H(4) 2.777 ? . 2_455
N(18) H(6) 2.259 ? . 2_455
N(18) H(12) 3.522 ? . 2_555
N(18) H(13) 2.887 ? . 2_555
N(18) H(18) 3.549 ? . .
C(1) H(21) 3.204 ? . .
C(1) H(23) 3.077 ? . .
C(1) H(24) 3.565 ? . 4_555
C(2) H(3) 3.456 ? . 3_556
C(2) H(4) 3.540 ? . 3_556
C(2) H(6) 3.472 ? . 3_556
C(2) H(11) 3.502 ? . 3_556
C(2) H(23) 3.385 ? . .
C(3) H(3) 3.305 ? . 3_556
C(3) H(23) 3.502 ? . .
C(4) H(3) 3.364 ? . 3_556
C(4) H(19) 3.252 ? . 2_445
C(5) H(14) 3.489 ? . 2_545
C(5) H(16) 3.467 ? . 2_545
C(5) H(19) 2.997 ? . 2_445
C(5) H(22) 3.220 ? . 2_445
C(6) H(3) 3.369 ? . 3_556
C(6) H(19) 3.067 ? . 2_445
C(7) H(19) 3.208 ? . 2_445
C(7) H(22) 3.565 ? . 2_445
C(8) H(17) 3.532 ? . 2_545
C(8) H(25) 3.480 ? . .
C(8) H(26) 3.081 ? . .
C(9) H(14) 3.491 ? . 2_545
C(9) H(17) 3.524 ? . 2_545
C(9) H(24) 3.503 ? . .
C(9) H(26) 3.164 ? . .
C(10) H(15) 3.268 ? . 2_545
C(10) H(17) 3.365 ? . 2_545
C(10) H(26) 2.945 ? . .
C(11) H(3) 3.123 ? . 3_556
C(11) H(15) 2.926 ? . 2_545
C(11) H(17) 3.177 ? . 2_545
C(12) H(15) 2.978 ? . 2_545
C(12) H(17) 3.527 ? . 2_545
C(12) H(18) 3.287 ? . 2_545
C(13) H(15) 2.884 ? . 2_545
C(13) H(17) 3.443 ? . 2_545
C(16) H(5) 3.596 ? . 2_555
C(16) H(8) 3.565 ? . 2_555
C(17) H(21) 3.552 ? . .
C(18) H(21) 3.278 ? . .
C(18) H(22) 3.448 ? . .
C(18) H(26) 3.388 ? . .
C(19) H(21) 3.344 ? . .
C(19) H(22) 2.914 ? . .
C(20) H(22) 3.435 ? . .
C(20) H(23) 3.367 ? . .
C(20) H(25) 2.927 ? . .
C(20) H(26) 3.379 ? . .
C(21) H(1) 3.411 ? . 3_566
C(21) H(9) 2.989 ? . 4_455
C(21) H(21) 3.296 ? . 3_566
C(21) H(24) 3.489 ? . 2_455
C(21) H(25) 3.475 ? . 2_455
C(22) H(5) 3.420 ? . 2_455
C(23) H(1) 3.277 ? . 4_454
C(23) H(2) 3.390 ? . 4_454
C(23) H(4) 3.418 ? . 2_455
C(23) H(6) 3.039 ? . 2_455
C(23) H(12) 3.274 ? . 2_555
C(23) H(13) 3.419 ? . 2_555
C(23) H(19) 3.541 ? . .
C(24) H(1) 3.408 ? . 4_454
C(24) H(12) 3.528 ? . 2_555
H(1) N(17) 2.515 ? . 3_566
H(1) C(21) 3.411 ? . 3_566
H(1) C(23) 3.277 ? . 4_555
H(1) C(24) 3.408 ? . 4_555
H(1) H(21) 3.033 ? . .
H(1) H(23) 3.382 ? . .
H(1) H(24) 2.902 ? . 4_555
H(1) H(25) 3.546 ? . 4_555
H(2) Cl(1) 2.869 ? . 4_455
H(2) O(1) 3.595 ? . 4_455
H(2) O(2) 2.068 ? . 4_455
H(2) O(4) 2.697 ? . 4_455
H(2) O(6) 3.319 ? . 1_455
H(2) N(17) 3.463 ? . 3_566
H(2) N(18) 3.574 ? . 4_555
H(2) C(23) 3.390 ? . 4_555
H(2) H(4) 3.532 ? . 3_556
H(2) H(6) 3.541 ? . 3_556
H(2) H(23) 3.418 ? . .
H(2) H(25) 3.280 ? . 4_555
H(3) Cl(2) 3.503 ? . 1_455
H(3) O(4) 3.174 ? . 4_455
H(3) O(6) 2.716 ? . 1_455
H(3) O(8) 3.313 ? . 1_455
H(3) N(18) 3.560 ? . 2_445
H(3) C(2) 3.456 ? . 3_556
H(3) C(3) 3.305 ? . 3_556
H(3) C(4) 3.364 ? . 3_556
H(3) C(6) 3.369 ? . 3_556
H(3) C(11) 3.123 ? . 3_556
H(3) H(3) 3.507 ? . 3_556
H(3) H(4) 3.359 ? . 3_556
H(3) H(6) 3.439 ? . 3_556
H(3) H(11) 2.638 ? . 3_556
H(4) O(8) 3.534 ? . 1_455
H(4) N(16) 3.305 ? . 2_445
H(4) N(18) 2.777 ? . 2_445
H(4) C(2) 3.540 ? . 3_556
H(4) C(23) 3.418 ? . 2_445
H(4) H(2) 3.532 ? . 3_556
H(4) H(3) 3.359 ? . 3_556
H(4) H(18) 3.408 ? . 2_445
H(4) H(19) 2.664 ? . 2_445
H(5) Cl(2) 3.468 ? . 2_545
H(5) O(3) 3.040 ? . 2_545
H(5) O(7) 2.558 ? . 2_545
H(5) O(8) 3.297 ? . 2_545
H(5) N(13) 3.500 ? . 2_545
H(5) N(16) 3.435 ? . 2_445
H(5) C(16) 3.596 ? . 2_545
H(5) C(22) 3.420 ? . 2_445
H(5) H(14) 3.074 ? . 2_545
H(5) H(16) 2.912 ? . 2_545
H(5) H(19) 2.895 ? . 2_445
H(5) H(22) 2.765 ? . 2_445
H(5) H(23) 3.391 ? . 2_445
H(6) O(8) 3.178 ? . 1_455
H(6) N(1) 3.539 ? . 3_556
H(6) N(16) 3.496 ? . 2_445
H(6) N(18) 2.259 ? . 2_445
H(6) C(2) 3.472 ? . 3_556
H(6) C(23) 3.039 ? . 2_445
H(6) H(2) 3.541 ? . 3_556
H(6) H(3) 3.439 ? . 3_556
H(6) H(18) 3.383 ? . 2_445
H(6) H(19) 2.973 ? . 2_445
H(7) O(3) 3.025 ? . 2_545
H(7) O(7) 3.211 ? . 2_545
H(7) N(16) 3.243 ? . 2_445
H(7) H(14) 3.372 ? . 2_545
H(7) H(16) 3.259 ? . 2_545
H(7) H(19) 2.590 ? . 2_445
H(7) H(22) 2.946 ? . 2_445
H(8) Cl(2) 3.566 ? . 2_545
H(8) O(7) 2.243 ? . 2_545
H(8) N(12) 3.521 ? . 2_545
H(8) N(13) 3.223 ? . 2_545
H(8) N(17) 3.485 ? . 4_554
H(8) C(16) 3.565 ? . 2_545
H(8) H(8) 3.523 ? . 3_555
H(8) H(14) 3.112 ? . 2_545
H(8) H(16) 3.307 ? . 2_545
H(8) H(24) 3.256 ? . 3_555
H(9) Cl(2) 3.044 ? . 4_454
H(9) O(1) 3.216 ? . .
H(9) O(6) 2.378 ? . 4_454
H(9) O(7) 2.748 ? . 4_454
H(9) N(17) 2.445 ? . 4_554
H(9) C(21) 2.989 ? . 4_554
H(9) H(26) 3.507 ? . .
H(10) Cl(1) 3.173 ? . .
H(10) O(1) 2.726 ? . .
H(10) O(4) 2.588 ? . .
H(10) O(6) 3.222 ? . 4_454
H(10) H(11) 3.212 ? . 2_555
H(10) H(12) 3.406 ? . 2_555
H(10) H(15) 3.493 ? . 2_545
H(10) H(26) 3.355 ? . .
H(11) O(4) 2.236 ? . 2_545
H(11) O(6) 3.270 ? . 3_656
H(11) N(12) 3.542 ? . 2_545
H(11) C(2) 3.502 ? . 3_556
H(11) H(3) 2.638 ? . 3_556
H(11) H(10) 3.212 ? . 2_545
H(11) H(15) 3.416 ? . 2_545
H(11) H(17) 3.506 ? . 2_545
H(12) Cl(2) 3.001 ? . 3_656
H(12) O(5) 2.079 ? . 3_656
H(12) O(6) 2.912 ? . 3_656
H(12) N(18) 3.522 ? . 2_545
H(12) C(23) 3.274 ? . 2_545
H(12) C(24) 3.528 ? . 2_545
H(12) H(10) 3.406 ? . 2_545
H(12) H(13) 3.564 ? . 3_656
H(12) H(15) 3.460 ? . 2_545
H(12) H(26) 2.927 ? . 2_545
H(13) Cl(2) 3.275 ? . .
H(13) O(5) 2.538 ? . .
H(13) O(8) 2.906 ? . .
H(13) N(18) 2.887 ? . 2_545
H(13) C(23) 3.419 ? . 2_545
H(13) H(12) 3.564 ? . 3_656
H(13) H(15) 3.494 ? . 2_545
H(13) H(18) 3.031 ? . 2_545
H(14) Cl(2) 3.472 ? . .
H(14) O(3) 3.003 ? . .
H(14) O(5) 3.369 ? . .
H(14) O(7) 3.185 ? . .
H(14) O(8) 3.321 ? . .
H(14) C(5) 3.489 ? . 2_555
H(14) C(9) 3.491 ? . 2_555
H(14) H(5) 3.074 ? . 2_555
H(14) H(7) 3.372 ? . 2_555
H(14) H(8) 3.112 ? . 2_555
H(15) O(1) 2.673 ? . 2_555
H(15) N(7) 3.368 ? . 2_555
H(15) N(8) 3.544 ? . 2_555
H(15) N(9) 2.986 ? . 2_555
H(15) N(10) 2.868 ? . 2_555
H(15) C(10) 3.268 ? . 2_555
H(15) C(11) 2.926 ? . 2_555
H(15) C(12) 2.978 ? . 2_555
H(15) C(13) 2.884 ? . 2_555
H(15) H(10) 3.493 ? . 2_555
H(15) H(11) 3.416 ? . 2_555
H(15) H(12) 3.460 ? . 2_555
H(15) H(13) 3.494 ? . 2_555
H(16) Cl(1) 3.500 ? . .
H(16) Cl(2) 3.040 ? . .
H(16) O(3) 2.595 ? . .
H(16) O(5) 3.054 ? . .
H(16) O(7) 2.941 ? . .
H(16) O(8) 2.724 ? . .
H(16) C(5) 3.467 ? . 2_555
H(16) H(5) 2.912 ? . 2_555
H(16) H(7) 3.259 ? . 2_555
H(16) H(8) 3.307 ? . 2_555
H(17) O(1) 2.958 ? . 2_555
H(17) N(7) 3.445 ? . 2_555
H(17) N(8) 3.411 ? . 2_555
H(17) N(9) 3.351 ? . 2_555
H(17) N(10) 3.235 ? . 2_555
H(17) C(8) 3.532 ? . 2_555
H(17) C(9) 3.524 ? . 2_555
H(17) C(10) 3.365 ? . 2_555
H(17) C(11) 3.177 ? . 2_555
H(17) C(12) 3.527 ? . 2_555
H(17) C(13) 3.443 ? . 2_555
H(17) H(11) 3.506 ? . 2_555
H(18) Cl(1) 3.409 ? . 2_555
H(18) O(1) 2.781 ? . 2_555
H(18) O(3) 3.072 ? . 2_555
H(18) N(5) 3.377 ? . 2_455
H(18) N(18) 3.549 ? . .
H(18) C(12) 3.287 ? . 2_555
H(18) H(4) 3.408 ? . 2_455
H(18) H(6) 3.383 ? . 2_455
H(18) H(13) 3.031 ? . 2_555
H(18) H(21) 3.597 ? . .
H(18) H(22) 3.107 ? . .
H(19) Cl(1) 3.342 ? . 1_455
H(19) O(2) 3.140 ? . 1_455
H(19) O(3) 2.759 ? . 1_455
H(19) N(3) 3.217 ? . 2_455
H(19) N(4) 2.185 ? . 2_455
H(19) N(5) 2.247 ? . 2_455
H(19) N(6) 3.222 ? . 2_455
H(19) C(4) 3.252 ? . 2_455
H(19) C(5) 2.997 ? . 2_455
H(19) C(6) 3.067 ? . 2_455
H(19) C(7) 3.208 ? . 2_455
H(19) C(23) 3.541 ? . .
H(19) H(4) 2.664 ? . 2_455
H(19) H(5) 2.895 ? . 2_455
H(19) H(6) 2.973 ? . 2_455
H(19) H(7) 2.590 ? . 2_455
H(19) H(22) 3.055 ? . .
H(19) H(25) 3.359 ? . .
H(20) Cl(1) 3.350 ? . 1_455
H(20) O(2) 3.054 ? . 1_455
H(20) O(3) 2.508 ? . 1_455
H(20) O(8) 3.376 ? . 1_455
H(20) H(25) 2.992 ? . .
H(21) O(1) 2.779 ? . 2_555
H(21) O(2) 3.299 ? . 2_555
H(21) N(17) 2.883 ? . 3_566
H(21) C(1) 3.204 ? . .
H(21) C(17) 3.552 ? . .
H(21) C(18) 3.278 ? . .
H(21) C(19) 3.344 ? . .
H(21) C(21) 3.296 ? . 3_566
H(21) H(1) 3.033 ? . .
H(21) H(18) 3.597 ? . .
H(22) O(1) 3.223 ? . 2_555
H(22) O(2) 3.054 ? . 2_555
H(22) O(7) 3.539 ? . 1_455
H(22) N(4) 3.367 ? . 2_455
H(22) N(16) 2.902 ? . .
H(22) C(5) 3.220 ? . 2_455
H(22) C(7) 3.565 ? . 2_455
H(22) C(18) 3.448 ? . .
H(22) C(19) 2.914 ? . .
H(22) C(20) 3.435 ? . .
H(22) H(5) 2.765 ? . 2_455
H(22) H(7) 2.946 ? . 2_455
H(22) H(18) 3.107 ? . .
H(22) H(19) 3.055 ? . .
H(23) Cl(2) 3.090 ? . 1_455
H(23) O(6) 2.836 ? . 1_455
H(23) O(7) 3.137 ? . 1_455
H(23) O(8) 2.892 ? . 1_455
H(23) N(1) 3.116 ? . .
H(23) N(2) 3.323 ? . .
H(23) N(15) 3.536 ? . .
H(23) N(16) 3.474 ? . .
H(23) C(1) 3.077 ? . .
H(23) C(2) 3.385 ? . .
H(23) C(3) 3.502 ? . .
H(23) C(20) 3.367 ? . .
H(23) H(1) 3.382 ? . .
H(23) H(2) 3.418 ? . .
H(23) H(5) 3.391 ? . 2_455
H(24) O(5) 2.901 ? . 4_454
H(24) O(7) 3.361 ? . 4_454
H(24) N(17) 2.921 ? . 2_445
H(24) C(1) 3.565 ? . 4_454
H(24) C(9) 3.503 ? . .
H(24) C(21) 3.489 ? . 2_445
H(24) H(1) 2.902 ? . 4_454
H(24) H(8) 3.256 ? . 3_555
H(25) O(2) 2.476 ? . 1_455
H(25) N(15) 3.402 ? . .
H(25) N(16) 3.156 ? . .
H(25) N(17) 3.368 ? . 2_445
H(25) C(8) 3.480 ? . .
H(25) C(20) 2.927 ? . .
H(25) C(21) 3.475 ? . 2_445
H(25) H(1) 3.546 ? . 4_454
H(25) H(2) 3.280 ? . 4_454
H(25) H(19) 3.359 ? . .
H(25) H(20) 2.992 ? . .
H(26) O(5) 2.804 ? . 4_454
H(26) N(7) 2.963 ? . .
H(26) N(8) 3.067 ? . .
H(26) N(15) 3.239 ? . .
H(26) C(8) 3.081 ? . .
H(26) C(9) 3.164 ? . .
H(26) C(10) 2.945 ? . .
H(26) C(18) 3.388 ? . .
H(26) C(20) 3.379 ? . .
H(26) H(9) 3.507 ? . .
H(26) H(10) 3.355 ? . .
H(26) H(12) 2.927 ? . 2_555

loop_
_geom_hbond_atom_site_label_D
_geom_hbond_atom_site_label_H
_geom_hbond_atom_site_label_A
_geom_hbond_site_symmetry_D
_geom_hbond_site_symmetry_H
_geom_hbond_site_symmetry_A
_geom_hbond_distance_DA
_geom_hbond_distance_DH
_geom_hbond_distance_HA
_geom_hbond_angle_DHA
_geom_hbond_publ_flag
N(1) H(2) O(2) . . 4_455 2.935(3) 0.880 2.068 169 no
N(8) H(9) O(6) . . 4_454 3.006(3) 0.880 2.378 128 no
N(8) H(9) N(17) . . 4_554 3.131(4) 0.880 2.445 135 no
N(9) H(12) O(5) . . 3_656 2.889(3) 0.880 2.079 153 no
N(16) H(19) N(4) . . 2_455 2.969(4) 0.880 2.185 148 no
